data_1531682
loop_
_publ_author_name
'Lauxmann, P.'
'Schleid, T.'

_publ_section_title
;
 Cu1.45 Er0.85 S2: ein Kupfer(I) - Erbium(III) - Sulfid mit
 kationendefekter (Ca Al2 Si2)-Struktur
;
_journal_name_full 'Zeitschrift fuer Anorganische und Allgemeine Chemie'
_journal_page_first 9
_journal_page_last 11
_journal_volume 627
_journal_year 2001
_chemical_formula_sum 'Cu1.45 Er0.85 S2'
_space_group_IT_number 164
_symmetry_space_group_name_Hall '-P 3 2"'
_symmetry_space_group_name_H-M 'P -3 m 1'
_cell_angle_alpha 90
_cell_angle_beta 90
_cell_angle_gamma 120
_cell_formula_units_Z 1
_cell_length_a 3.8951
_cell_length_b 3.8951
_cell_length_c 6.2714
_cell_volume 82.401
_citation_journal_id_ASTM ZAACAB
_cod_data_source_file Lauxmann_ZAACAB_2001_62.cif
_cod_data_source_block Cu1.45Er0.85S2
_cod_original_cell_volume 82.40098
_cod_database_code 1531682

loop_
_symmetry_equiv_pos_as_xyz
x,y,z
-y,x-y,z
-x+y,-x,z
y,x,-z
-x,-x+y,-z
x-y,-y,-z
-x,-y,-z
y,-x+y,-z
x-y,x,-z
-y,-x,z
x,x-y,z
-x+y,y,z

loop_
_atom_site_label
_atom_site_type_symbol
_atom_site_fract_x
_atom_site_fract_y
_atom_site_fract_z
_atom_site_occupancy
_atom_site_U_iso_or_equiv
Er1 Er+3 0 0 0 0.851 0.0
S1 S-2 0.3333 0.6667 0.2446 1 0.0
Cu1 Cu+1 0.3333 0.6667 0.6212 0.726 0.0
